data_2018841
loop_
_publ_author_name
'Degtyarenko, Anna S.'
'Domasevitch, Konstantin V.'

_publ_section_title
;
 Cadmium(II) iodide and thiocyanate complexes adopted by polycyclic
 1,4-bis(pyridazin-4-yl)benzene: interplay of coordination and \p--\p
 stacking interactions
;
_journal_coeditor_code TP3018
_journal_issue 3
_journal_name_full 'Acta Crystallographica Section C'
_journal_page_first 219
_journal_page_last 224
_journal_paper_doi 10.1107/S0108270113002801
_journal_volume 69
_journal_year 2013
_chemical_formula_iupac '[Cd (N C S)2 (C14 H10 N4)]'
_chemical_formula_moiety 'C16 H10 Cd N6 S2'
_chemical_formula_sum 'C16 H10 Cd N6 S2'
_chemical_formula_weight 462.82
_chemical_name_systematic
Poly[[\m-1,4-bis(pyridazin-4-yl)benzene-\k^2^<i>N</i>^2^:<i>N</i>^2'^]bis(\m-thiocyanato-\k^2^<i>N</i>:<i>S</i>)cadmium(II)]
_space_group_IT_number 2
_space_group_name_Hall '-P 1'
_symmetry_cell_setting triclinic
_symmetry_space_group_name_Hall '-P 1'
_symmetry_space_group_name_H-M 'P -1'
_atom_sites_solution_hydrogens geom
_atom_sites_solution_primary direct
_atom_sites_solution_secondary difmap
_audit_creation_method SHELXL97
_cell_angle_alpha 88.980(12)
_cell_angle_beta 75.434(11)
_cell_angle_gamma 87.049(12)
_cell_formula_units_Z 1
_cell_length_a 5.9018(6)
_cell_length_b 7.6619(9)
_cell_length_c 9.2433(10)
_cell_measurement_reflns_used 4656
_cell_measurement_temperature 213(2)
_cell_measurement_theta_max 28.70
_cell_measurement_theta_min 2.28
_cell_volume 404.00(8)
_computing_cell_refinement 'IPDS Software (Stoe & Cie, 2000)'
_computing_data_collection 'IPDS Software (Stoe & Cie, 2000)'
_computing_data_reduction 'IPDS Software (Stoe & Cie, 2000)'
_computing_molecular_graphics 'DIAMOND (Brandenburg, 1999)'
_computing_publication_material 'WinGX (Farrugia, 2012)'
_computing_structure_refinement 'SHELXL97 (Sheldrick, 2008)'
_computing_structure_solution 'SHELXS97 (Sheldrick, 2008)'
_diffrn_ambient_temperature 213(2)
_diffrn_measured_fraction_theta_full 0.999
_diffrn_measured_fraction_theta_max 0.999
_diffrn_measurement_device_type 'Stoe IPDS'
_diffrn_measurement_method '\f oscillation scans'
_diffrn_radiation_monochromator graphite
_diffrn_radiation_source 'fine-focus sealed tube'
_diffrn_radiation_type MoK\a
_diffrn_radiation_wavelength 0.71073
_diffrn_reflns_av_R_equivalents 0.0237
_diffrn_reflns_av_sigmaI/netI 0.0197
_diffrn_reflns_limit_h_max 7
_diffrn_reflns_limit_h_min -7
_diffrn_reflns_limit_k_max 10
_diffrn_reflns_limit_k_min -10
_diffrn_reflns_limit_l_max 12
_diffrn_reflns_limit_l_min -12
_diffrn_reflns_number 4656
_diffrn_reflns_theta_full 28.70
_diffrn_reflns_theta_max 28.70
_diffrn_reflns_theta_min 2.28
_diffrn_standards_decay_% 0
_exptl_absorpt_coefficient_mu 1.622
_exptl_absorpt_correction_T_max 0.7590
_exptl_absorpt_correction_T_min 0.7168
_exptl_absorpt_correction_type numerical
_exptl_absorpt_process_details '[X-RED (Stoe & Cie, 2001) and X-SHAPE (Stoe & Cie, 1999)]'
_exptl_crystal_colour yellow
_exptl_crystal_density_diffrn 1.902
_exptl_crystal_density_method 'not measured'
_exptl_crystal_description prism
_exptl_crystal_F_000 228
_exptl_crystal_size_max 0.22
_exptl_crystal_size_mid 0.21
_exptl_crystal_size_min 0.18
_refine_diff_density_max 0.393
_refine_diff_density_min -0.643
_refine_ls_extinction_method none
_refine_ls_goodness_of_fit_ref 1.044
_refine_ls_hydrogen_treatment constr
_refine_ls_matrix_type full
_refine_ls_number_parameters 115
_refine_ls_number_reflns 2084
_refine_ls_number_restraints 0
_refine_ls_restrained_S_all 1.044
_refine_ls_R_factor_all 0.0193
_refine_ls_R_factor_gt 0.0185
_refine_ls_shift/su_max 0.000
_refine_ls_shift/su_mean 0.000
_refine_ls_structure_factor_coef Fsqd
_refine_ls_weighting_details 'calc w = 1/[\s^2^(Fo^2^)+(0.0359P)^2^+0.0000P] where P=(Fo^2^+2Fc^2^)/3'
_refine_ls_weighting_scheme calc
_refine_ls_wR_factor_gt 0.0480
_refine_ls_wR_factor_ref 0.0483
_reflns_number_gt 2001
_reflns_number_total 2084
_reflns_threshold_expression I>2\s(I)
_cod_data_source_file tp3018.cif
_cod_data_source_block II
_cod_database_code 2018841
_cod_database_fobs_code 2018841

loop_
_symmetry_equiv_pos_as_xyz
'x, y, z'
'-x, -y, -z'

loop_
_atom_site_type_symbol
_atom_site_label
_atom_site_fract_x
_atom_site_fract_y
_atom_site_fract_z
_atom_site_U_iso_or_equiv
_atom_site_adp_type
_atom_site_calc_flag
_atom_site_refinement_flags
_atom_site_occupancy
_atom_site_symmetry_multiplicity
Cd Cd1 0.0000 1.0000 0.0000 0.02294(6) Uani d S 1 2
S S1 0.78837(6) 0.69895(5) -0.05077(4) 0.02727(9) Uani d . 1 1
N N1 -0.2199(2) 0.93227(17) 0.34860(14) 0.0242(2) Uani d . 1 1
N N2 -0.0184(2) 0.89156(17) 0.24645(13) 0.0234(2) Uani d . 1 1
N N3 0.3573(2) 0.8507(2) -0.07795(16) 0.0309(3) Uani d . 1 1
C C1 0.1508(2) 0.79239(19) 0.28360(16) 0.0239(3) Uani d . 1 1
H H1 0.2896 0.7678 0.2094 0.029 Uiso calc R 1 1
C C2 0.1333(2) 0.72252(17) 0.42723(15) 0.0190(2) Uani d . 1 1
C C3 -0.0738(2) 0.76561(18) 0.53186(15) 0.0212(2) Uani d . 1 1
H H3 -0.0996 0.7249 0.6309 0.025 Uiso calc R 1 1
C C4 -0.2431(2) 0.87072(19) 0.48660(16) 0.0230(3) Uani d . 1 1
H H4 -0.3831 0.9001 0.5584 0.028 Uiso calc R 1 1
C C5 0.4953(2) 0.52484(19) 0.35120(15) 0.0219(3) Uani d . 1 1
H H5 0.4933 0.5416 0.2505 0.026 Uiso calc R 1 1
C C6 0.3232(2) 0.60956(17) 0.46355(14) 0.0186(2) Uani d . 1 1
C C7 0.3307(2) 0.58394(19) 0.61293(15) 0.0215(3) Uani d . 1 1
H H7 0.2171 0.6409 0.6895 0.026 Uiso calc R 1 1
C C8 0.5364(2) 0.78950(19) -0.06813(15) 0.0226(3) Uani d . 1 1

loop_
_atom_site_aniso_label
_atom_site_aniso_U_11
_atom_site_aniso_U_22
_atom_site_aniso_U_33
_atom_site_aniso_U_12
_atom_site_aniso_U_13
_atom_site_aniso_U_23
Cd1 0.01768(8) 0.03368(9) 0.01738(8) 0.00555(5) -0.00598(5) 0.00522(5)
S1 0.02072(16) 0.03266(19) 0.02838(19) 0.00495(13) -0.00755(13) 0.00348(15)
N1 0.0216(5) 0.0279(6) 0.0230(6) 0.0037(4) -0.0066(4) 0.0029(5)
N2 0.0225(5) 0.0282(6) 0.0197(5) 0.0036(4) -0.0068(4) 0.0050(5)
N3 0.0228(6) 0.0410(8) 0.0289(6) 0.0061(5) -0.0077(5) -0.0029(6)
C1 0.0231(6) 0.0298(7) 0.0174(6) 0.0052(5) -0.0045(5) 0.0054(5)
C2 0.0200(6) 0.0203(6) 0.0177(6) 0.0009(4) -0.0070(4) 0.0035(5)
C3 0.0213(6) 0.0243(6) 0.0178(6) -0.0008(5) -0.0050(5) 0.0046(5)
C4 0.0198(6) 0.0249(6) 0.0231(6) 0.0018(5) -0.0042(5) 0.0021(5)
C5 0.0230(6) 0.0282(7) 0.0146(5) 0.0027(5) -0.0060(4) 0.0039(5)
C6 0.0190(5) 0.0203(6) 0.0169(6) 0.0006(4) -0.0058(4) 0.0040(5)
C7 0.0212(6) 0.0268(6) 0.0154(6) 0.0048(5) -0.0039(4) 0.0005(5)
C8 0.0207(6) 0.0294(7) 0.0168(6) 0.0004(5) -0.0035(4) 0.0000(5)

loop_
_atom_type_symbol
_atom_type_description
_atom_type_scat_dispersion_real
_atom_type_scat_dispersion_imag
_atom_type_scat_source
C C 0.0033 0.0016 'International Tables Vol C Tables 4.2.6.8 and 6.1.1.4'
H H 0.0000 0.0000 'International Tables Vol C Tables 4.2.6.8 and 6.1.1.4'
N N 0.0061 0.0033 'International Tables Vol C Tables 4.2.6.8 and 6.1.1.4'
S S 0.1246 0.1234 'International Tables Vol C Tables 4.2.6.8 and 6.1.1.4'
Cd Cd -0.8075 1.2024 'International Tables Vol C Tables 4.2.6.8 and 6.1.1.4'

loop_
_geom_angle_atom_site_label_1
_geom_angle_atom_site_label_2
_geom_angle_atom_site_label_3
_geom_angle_site_symmetry_1
_geom_angle_site_symmetry_3
_geom_angle
_geom_angle_publ_flag
N3 Cd1 N3 . 2_575 180.0 n
N3 Cd1 N2 . 2_575 91.97(5) y
N3 Cd1 N2 2_575 2_575 88.03(5) n
N3 Cd1 N2 . . 88.03(5) y
N3 Cd1 N2 2_575 . 91.97(5) y
N2 Cd1 N2 2_575 . 180.0 n
N3 Cd1 S1 . 1_455 88.36(4) ?
N3 Cd1 S1 2_575 1_455 91.64(4) n
N2 Cd1 S1 2_575 1_455 92.24(3) n
N2 Cd1 S1 . 1_455 87.76(3) y
N3 Cd1 S1 . 2_675 91.64(4) y
N3 Cd1 S1 2_575 2_675 88.36(4) n
N2 Cd1 S1 2_575 2_675 87.76(3) n
N2 Cd1 S1 . 2_675 92.24(3) y
S1 Cd1 S1 1_455 2_675 180.0 n
C8 S1 Cd1 . 1_655 98.66(6) ?
C4 N1 N2 . . 117.73(12) ?
C1 N2 N1 . . 120.63(12) ?
C1 N2 Cd1 . . 124.27(9) ?
N1 N2 Cd1 . . 115.05(8) ?
C8 N3 Cd1 . . 156.76(12) ?
N2 C1 C2 . . 123.75(13) ?
N2 C1 H1 . . 118.1 ?
C2 C1 H1 . . 118.1 ?
C3 C2 C1 . . 115.30(12) ?
C3 C2 C6 . . 122.49(12) ?
C1 C2 C6 . . 122.21(12) ?
C2 C3 C4 . . 118.27(12) ?
C2 C3 H3 . . 120.9 ?
C4 C3 H3 . . 120.9 ?
N1 C4 C3 . . 124.30(13) ?
N1 C4 H4 . . 117.8 ?
C3 C4 H4 . . 117.8 ?
C7 C5 C6 2_666 . 120.60(12) ?
C7 C5 H5 2_666 . 119.7 ?
C6 C5 H5 . . 119.7 ?
C5 C6 C7 . . 118.77(12) ?
C5 C6 C2 . . 121.20(12) ?
C7 C6 C2 . . 120.03(12) ?
C5 C7 C6 2_666 . 120.63(12) ?
C5 C7 H7 2_666 . 119.7 ?
C6 C7 H7 . . 119.7 ?
N3 C8 S1 . . 178.57(14) ?

loop_
_geom_bond_atom_site_label_1
_geom_bond_atom_site_label_2
_geom_bond_site_symmetry_2
_geom_bond_distance
_geom_bond_publ_flag
Cd1 N3 . 2.3004(14) y
Cd1 N3 2_575 2.3004(14) n
Cd1 N2 2_575 2.3893(12) n
Cd1 N2 . 2.3893(12) y
Cd1 S1 1_455 2.7804(5) y
Cd1 S1 2_675 2.7804(5) n
S1 C8 . 1.6520(14) ?
N1 C4 . 1.3288(18) ?
N1 N2 . 1.3456(17) ?
N2 C1 . 1.3329(17) ?
N3 C8 . 1.158(2) ?
C1 C2 . 1.4041(18) ?
C1 H1 . 0.9400 ?
C2 C3 . 1.3836(18) ?
C2 C6 . 1.4821(17) ?
C3 C4 . 1.3917(19) ?
C3 H3 . 0.9400 ?
C4 H4 . 0.9400 ?
C5 C7 2_666 1.3898(18) ?
C5 C6 . 1.3989(19) ?
C5 H5 . 0.9400 ?
C6 C7 . 1.4027(18) ?
C7 C5 2_666 1.3898(18) ?
C7 H7 . 0.9400 ?

loop_
_geom_hbond_atom_site_label_D
_geom_hbond_atom_site_label_H
_geom_hbond_atom_site_label_A
_geom_hbond_site_symmetry_A
_geom_hbond_distance_DH
_geom_hbond_distance_HA
_geom_hbond_distance_DA
_geom_hbond_angle_DHA
_geom_hbond_publ_flag
C1 H1 N3 . 0.94 2.65 3.287(2) 125 yes
C4 H4 N1 2_476 0.94 2.57 3.4357(19) 154 yes
C3 H3 S1 1_456 0.94 2.85 3.7683(15) 164 yes
C5 H5 S1 . 0.94 3.15 3.9249(14) 141 yes
C7 H7 S1 1_456 0.94 3.04 3.9354(15) 160 yes

loop_
_geom_torsion_atom_site_label_1
_geom_torsion_atom_site_label_2
_geom_torsion_atom_site_label_3
_geom_torsion_atom_site_label_4
_geom_torsion_site_symmetry_1
_geom_torsion_site_symmetry_4
_geom_torsion
C4 N1 N2 C1 . . 0.2(2)
C4 N1 N2 Cd1 . . 177.89(10)
N3 Cd1 N2 C1 . . 2.31(12)
N3 Cd1 N2 C1 2_575 . -177.69(12)
S1 Cd1 N2 C1 1_455 . 90.75(12)
S1 Cd1 N2 C1 2_675 . -89.25(12)
N3 Cd1 N2 N1 . . -175.32(10)
N3 Cd1 N2 N1 2_575 . 4.68(10)
S1 Cd1 N2 N1 1_455 . -86.88(10)
S1 Cd1 N2 N1 2_675 . 93.12(10)
N2 Cd1 N3 C8 2_575 . 148.9(3)
N2 Cd1 N3 C8 . . -31.1(3)
S1 Cd1 N3 C8 1_455 . -118.9(3)
S1 Cd1 N3 C8 2_675 . 61.1(3)
N1 N2 C1 C2 . . 0.7(2)
Cd1 N2 C1 C2 . . -176.84(11)
N2 C1 C2 C3 . . -0.9(2)
N2 C1 C2 C6 . . 178.65(14)
C1 C2 C3 C4 . . 0.4(2)
C6 C2 C3 C4 . . -179.18(13)
N2 N1 C4 C3 . . -0.7(2)
C2 C3 C4 N1 . . 0.4(2)
C7 C5 C6 C7 2_666 . 0.6(2)
C7 C5 C6 C2 2_666 . -178.50(13)
C3 C2 C6 C5 . . 160.30(14)
C1 C2 C6 C5 . . -19.3(2)
C3 C2 C6 C7 . . -18.8(2)
C1 C2 C6 C7 . . 161.67(14)
C5 C6 C7 C5 . 2_666 -0.6(2)
C2 C6 C7 C5 . 2_666 178.51(13)
